data_4038559
loop_
_publ_author_name
'Honnanayakanavar, Jyoti M.'
'Harish, Battu'
'Nanubolu, Jagadeesh Babu'
'Suresh, Surisetti'

_publ_section_title
;
 Tandem Copper-Catalyzed Regioselective <i>N</i>-Arylation-Aza-Michael
 Addition: Synthesis of Tetracyclic
 5<i>H</i>-Benzothiazolo[3,2-<i>a</i>]quinazoline Derivatives.
;
_journal_name_full 'The Journal of organic chemistry'
_journal_paper_doi 10.1021/acs.joc.0c00275
_journal_year 2020
_chemical_formula_moiety 'C19 H18 N2 O2 S'
_chemical_formula_sum 'C19 H18 N2 O2 S'
_chemical_formula_weight 338.41
_space_group_crystal_system triclinic
_space_group_IT_number 2
_space_group_name_Hall '-P 1'
_space_group_name_H-M_alt 'P -1'
_atom_sites_solution_hydrogens geom
_audit_creation_method SHELXL-2018/3
_cell_angle_alpha 95.298(6)
_cell_angle_beta 90.260(7)
_cell_angle_gamma 113.046(6)
_cell_formula_units_Z 2
_cell_length_a 7.6361(15)
_cell_length_b 8.1452(15)
_cell_length_c 14.722(3)
_cell_measurement_reflns_used 9966
_cell_measurement_temperature 293(2)
_cell_measurement_theta_max 30.198
_cell_measurement_theta_min 2.732
_cell_volume 838.2(3)
_computing_cell_refinement '<i>SAINT</i> (Bruker, 2016)'
_computing_data_collection '<i>APEX3</i> (Bruker, 2016)'
_computing_data_reduction 'Bruker SAINT'
_computing_structure_refinement 'SHELXL-2018/3 (Sheldrick, 2018)'
_computing_structure_solution 'SHELXT 2014/5 (Sheldrick, 2014)'
_diffrn_ambient_temperature 293(2)
_diffrn_measured_fraction_theta_full 0.998
_diffrn_measured_fraction_theta_max 0.998
_diffrn_measurement_device_type 'Bruker D8 QUEST PHOTON-100'
_diffrn_measurement_method '\w and \f'
_diffrn_radiation_type MoK\a
_diffrn_radiation_wavelength 0.71073
_diffrn_reflns_av_R_equivalents 0.0384
_diffrn_reflns_av_unetI/netI 0.0329
_diffrn_reflns_Laue_measured_fraction_full 0.998
_diffrn_reflns_Laue_measured_fraction_max 0.998
_diffrn_reflns_limit_h_max 9
_diffrn_reflns_limit_h_min -9
_diffrn_reflns_limit_k_max 10
_diffrn_reflns_limit_k_min -8
_diffrn_reflns_limit_l_max 19
_diffrn_reflns_limit_l_min -19
_diffrn_reflns_number 18274
_diffrn_reflns_point_group_measured_fraction_full 0.998
_diffrn_reflns_point_group_measured_fraction_max 0.998
_diffrn_reflns_theta_full 25.242
_diffrn_reflns_theta_max 27.498
_diffrn_reflns_theta_min 2.732
_exptl_absorpt_coefficient_mu 0.207
_exptl_absorpt_correction_T_max 0.7461
_exptl_absorpt_correction_T_min 0.6461
_exptl_absorpt_correction_type multi-scan
_exptl_absorpt_process_details 'SADABS 2014/5'
_exptl_crystal_density_diffrn 1.341
_exptl_crystal_description block
_exptl_crystal_F_000 356
_exptl_crystal_size_max 0.410
_exptl_crystal_size_mid 0.320
_exptl_crystal_size_min 0.300
_refine_diff_density_max 0.277
_refine_diff_density_min -0.336
_refine_diff_density_rms 0.046
_refine_ls_extinction_method none
_refine_ls_goodness_of_fit_ref 1.267
_refine_ls_hydrogen_treatment constr
_refine_ls_matrix_type full
_refine_ls_number_parameters 239
_refine_ls_number_reflns 3855
_refine_ls_number_restraints 0
_refine_ls_restrained_S_all 1.267
_refine_ls_R_factor_all 0.0565
_refine_ls_R_factor_gt 0.0449
_refine_ls_shift/su_max 0.000
_refine_ls_shift/su_mean 0.000
_refine_ls_structure_factor_coef Fsqd
_refine_ls_weighting_details 'w=1/[\s^2^(Fo^2^)+(0.1000P)^2^] where P=(Fo^2^+2Fc^2^)/3'
_refine_ls_weighting_scheme calc
_refine_ls_wR_factor_gt 0.1537
_refine_ls_wR_factor_ref 0.1657
_reflns_Friedel_coverage 0.000
_reflns_number_gt 3177
_reflns_number_total 3855
_reflns_threshold_expression 'I > 2\s(I)'
_cod_data_source_file jo0c00275_si_003.cif
_cod_data_source_block KA540_0m
_cod_original_cell_volume 838.1(3)
_cod_database_code 4038559
_shelx_shelxl_version_number 2018/3
_shelx_space_group_comment
;
The symmetry employed for this shelxl refinement is uniquely defined
by the following loop, which should always be used as a source of
symmetry information in preference to the above space-group names.
They are only intended as comments.
;
_shelx_estimated_absorpt_t_min 0.920
_shelx_estimated_absorpt_t_max 0.941

loop_
_space_group_symop_operation_xyz
'x, y, z'
'-x, -y, -z'

loop_
_atom_site_label
_atom_site_type_symbol
_atom_site_fract_x
_atom_site_fract_y
_atom_site_fract_z
_atom_site_U_iso_or_equiv
_atom_site_adp_type
_atom_site_occupancy
_atom_site_site_symmetry_order
_atom_site_calc_flag
_atom_site_refinement_flags_posn
_atom_site_refinement_flags_adp
_atom_site_refinement_flags_occupancy
_atom_site_disorder_assembly
_atom_site_disorder_group
C1 C 0.2097(2) 0.4659(2) 0.88982(11) 0.0368(4) Uani 1 1 d . . . . .
C2 C 0.0925(2) 0.3276(2) 0.93725(11) 0.0434(4) Uani 1 1 d . . . . .
H2 H 0.144849 0.277089 0.978213 0.052 Uiso 1 1 calc R U . . .
C3 C -0.1039(3) 0.2648(2) 0.92318(12) 0.0462(4) Uani 1 1 d . . . . .
C4 C -0.1770(3) 0.3413(2) 0.86032(13) 0.0486(4) Uani 1 1 d . . . . .
H4 H -0.308251 0.298062 0.849822 0.058 Uiso 1 1 calc R U . . .
C5 C -0.0603(2) 0.4805(2) 0.81253(12) 0.0441(4) Uani 1 1 d . . . . .
H5 H -0.112651 0.529108 0.770559 0.053 Uiso 1 1 calc R U . . .
C6 C 0.1356(2) 0.5456(2) 0.82860(10) 0.0360(4) Uani 1 1 d . . . . .
C7 C -0.2357(3) 0.1124(3) 0.97243(15) 0.0649(6) Uani 1 1 d . . . . .
H7A H -0.272360 0.002109 0.933411 0.097 Uiso 1 1 calc R U . . .
H7B H -0.347241 0.133955 0.988284 0.097 Uiso 1 1 calc R U . . .
H7C H -0.171540 0.104086 1.026957 0.097 Uiso 1 1 calc R U . . .
C8 C 0.4633(2) 0.6890(2) 0.80521(10) 0.0356(4) Uani 1 1 d . . . . .
C9 C 0.2723(2) 0.8388(2) 0.75543(10) 0.0349(3) Uani 1 1 d . . . . .
C10 C 0.1235(2) 0.8953(2) 0.77351(11) 0.0426(4) Uani 1 1 d . . . . .
H10 H 0.016306 0.824007 0.802455 0.051 Uiso 1 1 calc R U . . .
C11 C 0.1392(3) 1.0590(3) 0.74746(13) 0.0490(4) Uani 1 1 d . . . . .
H11 H 0.040997 1.097418 0.759112 0.059 Uiso 1 1 calc R U . . .
C12 C 0.2959(3) 1.1659(2) 0.70489(14) 0.0527(5) Uani 1 1 d . . . . .
H12 H 0.304080 1.276136 0.688427 0.063 Uiso 1 1 calc R U . . .
C13 C 0.4419(3) 1.1091(2) 0.68650(12) 0.0458(4) Uani 1 1 d . . . . .
H13 H 0.548161 1.181410 0.657352 0.055 Uiso 1 1 calc R U . . .
C14 C 0.4315(2) 0.9455(2) 0.71109(10) 0.0372(4) Uani 1 1 d . . . . .
C15 C 0.5848(2) 0.8751(2) 0.69205(11) 0.0386(4) Uani 1 1 d . . . . .
H15 H 0.703774 0.976795 0.683229 0.046 Uiso 1 1 calc R U . . .
C16 C 0.5331(2) 0.7449(2) 0.60444(12) 0.0453(4) Uani 1 1 d . . . . .
H16A H 0.410886 0.647899 0.610635 0.054 Uiso 1 1 calc R U . . .
H16B H 0.520717 0.807683 0.553482 0.054 Uiso 1 1 calc R U . . .
C17 C 0.6800(3) 0.6679(3) 0.58430(12) 0.0502(4) Uani 1 1 d . . . . .
N1 N 0.27862(17) 0.67948(17) 0.78529(9) 0.0352(3) Uani 1 1 d . . . . .
N2 N 0.61631(18) 0.78495(19) 0.76895(10) 0.0397(3) Uani 1 1 d . . . . .
O1 O 0.6612(3) 0.5174(2) 0.59118(14) 0.0851(5) Uani 1 1 d . . . . .
O2 O 0.8386(2) 0.7927(2) 0.55700(11) 0.0639(4) Uani 1 1 d . . . . .
S1 S 0.45937(6) 0.55152(6) 0.89124(3) 0.04486(19) Uani 1 1 d . . . . .
C18 C 1.0144(6) 0.7639(9) 0.5397(3) 0.0539(11) Uani 0.709(11) 1 d . . P A 1
H18A H 1.016627 0.667086 0.572863 0.065 Uiso 0.709(11) 1 calc R U P A 1
H18B H 1.124632 0.871735 0.560192 0.065 Uiso 0.709(11) 1 calc R U P A 1
C19 C 1.0193(7) 0.7177(7) 0.4400(3) 0.0576(12) Uani 0.709(11) 1 d . . P A 1
H19A H 1.022564 0.816286 0.408015 0.086 Uiso 0.709(11) 1 calc R U P A 1
H19B H 0.907653 0.613164 0.420057 0.086 Uiso 0.709(11) 1 calc R U P A 1
H19C H 1.130883 0.693878 0.427568 0.086 Uiso 0.709(11) 1 calc R U P A 1
C18D C 0.9446(16) 0.6763(15) 0.5252(7) 0.048(2) Uani 0.291(11) 1 d . . P A 2
H18C H 0.990998 0.634692 0.576164 0.057 Uiso 0.291(11) 1 calc R U P A 2
H18D H 0.866348 0.574218 0.483391 0.057 Uiso 0.291(11) 1 calc R U P A 2
C19D C 1.1028(16) 0.8074(18) 0.4786(10) 0.068(4) Uani 0.291(11) 1 d . . P A 2
H19D H 1.201023 0.762862 0.468392 0.101 Uiso 0.291(11) 1 calc R U P A 2
H19E H 1.153826 0.919844 0.516230 0.101 Uiso 0.291(11) 1 calc R U P A 2
H19F H 1.055761 0.824395 0.421164 0.101 Uiso 0.291(11) 1 calc R U P A 2

loop_
_atom_site_aniso_label
_atom_site_aniso_U_11
_atom_site_aniso_U_22
_atom_site_aniso_U_33
_atom_site_aniso_U_23
_atom_site_aniso_U_13
_atom_site_aniso_U_12
C1 0.0336(8) 0.0393(8) 0.0356(8) -0.0023(6) 0.0007(6) 0.0135(6)
C2 0.0475(10) 0.0403(8) 0.0395(9) 0.0008(7) 0.0030(7) 0.0148(7)
C3 0.0464(10) 0.0399(9) 0.0425(9) -0.0052(7) 0.0100(7) 0.0084(7)
C4 0.0323(9) 0.0528(10) 0.0495(10) -0.0055(8) 0.0046(7) 0.0070(7)
C5 0.0297(8) 0.0553(10) 0.0443(9) 0.0033(7) 0.0007(7) 0.0139(7)
C6 0.0298(8) 0.0429(8) 0.0331(8) -0.0013(6) 0.0027(6) 0.0130(6)
C7 0.0640(13) 0.0504(11) 0.0609(13) 0.0028(9) 0.0153(10) 0.0021(9)
C8 0.0278(7) 0.0457(8) 0.0343(8) -0.0005(6) -0.0016(6) 0.0165(6)
C9 0.0310(8) 0.0448(8) 0.0292(7) -0.0017(6) -0.0015(6) 0.0165(6)
C10 0.0362(8) 0.0580(10) 0.0379(9) -0.0003(7) 0.0031(7) 0.0241(8)
C11 0.0504(11) 0.0591(11) 0.0475(10) -0.0060(8) -0.0036(8) 0.0348(9)
C12 0.0575(12) 0.0458(10) 0.0580(11) -0.0005(8) -0.0050(9) 0.0251(9)
C13 0.0434(10) 0.0423(9) 0.0471(10) 0.0036(7) -0.0005(7) 0.0121(7)
C14 0.0312(8) 0.0443(8) 0.0335(8) -0.0013(6) -0.0009(6) 0.0132(6)
C15 0.0279(8) 0.0452(9) 0.0391(8) 0.0035(7) 0.0060(6) 0.0106(6)
C16 0.0415(9) 0.0538(10) 0.0402(9) 0.0007(7) 0.0052(7) 0.0190(8)
C17 0.0631(12) 0.0557(11) 0.0390(9) 0.0030(8) 0.0055(8) 0.0313(9)
N1 0.0248(6) 0.0449(7) 0.0370(7) 0.0059(6) 0.0024(5) 0.0143(5)
N2 0.0275(7) 0.0524(8) 0.0396(7) 0.0041(6) 0.0022(5) 0.0162(6)
O1 0.1061(15) 0.0599(9) 0.1024(14) 0.0145(9) 0.0130(11) 0.0454(10)
O2 0.0596(9) 0.0788(10) 0.0749(10) 0.0218(8) 0.0278(7) 0.0472(8)
S1 0.0341(3) 0.0561(3) 0.0470(3) 0.0113(2) -0.00242(18) 0.0193(2)
C18 0.042(2) 0.066(3) 0.059(2) 0.0016(19) 0.0037(16) 0.0290(19)
C19 0.056(2) 0.066(3) 0.062(2) 0.0125(18) 0.0128(17) 0.034(2)
C18D 0.042(5) 0.043(5) 0.065(5) 0.000(4) 0.010(4) 0.025(4)
C19D 0.042(5) 0.072(6) 0.100(9) 0.019(6) 0.025(6) 0.032(5)

loop_
_atom_type_symbol
_atom_type_description
_atom_type_scat_dispersion_real
_atom_type_scat_dispersion_imag
_atom_type_scat_source
C C 0.0033 0.0016 'International Tables Vol C Tables 4.2.6.8 and 6.1.1.4'
H H 0.0000 0.0000 'International Tables Vol C Tables 4.2.6.8 and 6.1.1.4'
N N 0.0061 0.0033 'International Tables Vol C Tables 4.2.6.8 and 6.1.1.4'
O O 0.0106 0.0060 'International Tables Vol C Tables 4.2.6.8 and 6.1.1.4'
S S 0.1246 0.1234 'International Tables Vol C Tables 4.2.6.8 and 6.1.1.4'

loop_
_geom_angle_atom_site_label_1
_geom_angle_atom_site_label_2
_geom_angle_atom_site_label_3
_geom_angle
_geom_angle_site_symmetry_1
_geom_angle_site_symmetry_3
_geom_angle_publ_flag
C2 C1 C6 121.62(15) . . ?
C2 C1 S1 126.38(14) . . ?
C6 C1 S1 111.86(12) . . ?
C1 C2 C3 119.53(17) . . ?
C1 C2 H2 120.2 . . ?
C3 C2 H2 120.2 . . ?
C4 C3 C2 118.64(16) . . ?
C4 C3 C7 120.36(18) . . ?
C2 C3 C7 120.97(19) . . ?
C3 C4 C5 122.21(17) . . ?
C3 C4 H4 118.9 . . ?
C5 C4 H4 118.9 . . ?
C6 C5 C4 118.86(17) . . ?
C6 C5 H5 120.6 . . ?
C4 C5 H5 120.6 . . ?
C5 C6 C1 119.10(15) . . ?
C5 C6 N1 128.04(15) . . ?
C1 C6 N1 112.70(13) . . ?
C3 C7 H7A 109.5 . . ?
C3 C7 H7B 109.5 . . ?
H7A C7 H7B 109.5 . . ?
C3 C7 H7C 109.5 . . ?
H7A C7 H7C 109.5 . . ?
H7B C7 H7C 109.5 . . ?
N2 C8 N1 126.48(14) . . ?
N2 C8 S1 122.87(12) . . ?
N1 C8 S1 110.64(11) . . ?
C14 C9 C10 120.32(15) . . ?
C14 C9 N1 115.99(13) . . ?
C10 C9 N1 123.56(15) . . ?
C11 C10 C9 118.62(16) . . ?
C11 C10 H10 120.7 . . ?
C9 C10 H10 120.7 . . ?
C12 C11 C10 121.58(16) . . ?
C12 C11 H11 119.2 . . ?
C10 C11 H11 119.2 . . ?
C11 C12 C13 119.63(17) . . ?
C11 C12 H12 120.2 . . ?
C13 C12 H12 120.2 . . ?
C12 C13 C14 120.64(17) . . ?
C12 C13 H13 119.7 . . ?
C14 C13 H13 119.7 . . ?
C13 C14 C9 119.20(15) . . ?
C13 C14 C15 123.21(14) . . ?
C9 C14 C15 117.59(14) . . ?
N2 C15 C14 111.42(12) . . ?
N2 C15 C16 109.75(13) . . ?
C14 C15 C16 110.60(13) . . ?
N2 C15 H15 108.3 . . ?
C14 C15 H15 108.3 . . ?
C16 C15 H15 108.3 . . ?
C17 C16 C15 112.29(14) . . ?
C17 C16 H16A 109.1 . . ?
C15 C16 H16A 109.1 . . ?
C17 C16 H16B 109.1 . . ?
C15 C16 H16B 109.1 . . ?
H16A C16 H16B 107.9 . . ?
O1 C17 O2 123.62(19) . . ?
O1 C17 C16 126.01(19) . . ?
O2 C17 C16 110.38(15) . . ?
C8 N1 C6 113.13(13) . . ?
C8 N1 C9 114.70(13) . . ?
C6 N1 C9 127.71(13) . . ?
C8 N2 C15 113.80(13) . . ?
C17 O2 C18 123.6(3) . . ?
C17 O2 C18D 99.8(5) . . ?
C1 S1 C8 91.09(7) . . ?
O2 C18 C19 108.2(3) . . ?
O2 C18 H18A 110.1 . . ?
C19 C18 H18A 110.1 . . ?
O2 C18 H18B 110.1 . . ?
C19 C18 H18B 110.1 . . ?
H18A C18 H18B 108.4 . . ?
C18 C19 H19A 109.5 . . ?
C18 C19 H19B 109.5 . . ?
H19A C19 H19B 109.5 . . ?
C18 C19 H19C 109.5 . . ?
H19A C19 H19C 109.5 . . ?
H19B C19 H19C 109.5 . . ?
C19D C18D O2 99.9(8) . . ?
C19D C18D H18C 111.8 . . ?
O2 C18D H18C 111.8 . . ?
C19D C18D H18D 111.8 . . ?
O2 C18D H18D 111.8 . . ?
H18C C18D H18D 109.5 . . ?
C18D C19D H19D 109.5 . . ?
C18D C19D H19E 109.5 . . ?
H19D C19D H19E 109.5 . . ?
C18D C19D H19F 109.5 . . ?
H19D C19D H19F 109.5 . . ?
H19E C19D H19F 109.5 . . ?

loop_
_geom_bond_atom_site_label_1
_geom_bond_atom_site_label_2
_geom_bond_distance
_geom_bond_site_symmetry_2
_geom_bond_publ_flag
C1 C2 1.386(2) . ?
C1 C6 1.395(2) . ?
C1 S1 1.7540(16) . ?
C2 C3 1.389(3) . ?
C2 H2 0.9300 . ?
C3 C4 1.389(3) . ?
C3 C7 1.508(3) . ?
C4 C5 1.392(3) . ?
C4 H4 0.9300 . ?
C5 C6 1.388(2) . ?
C5 H5 0.9300 . ?
C6 N1 1.411(2) . ?
C7 H7A 0.9600 . ?
C7 H7B 0.9600 . ?
C7 H7C 0.9600 . ?
C8 N2 1.276(2) . ?
C8 N1 1.4099(19) . ?
C8 S1 1.7592(16) . ?
C9 C14 1.394(2) . ?
C9 C10 1.401(2) . ?
C9 N1 1.426(2) . ?
C10 C11 1.382(3) . ?
C10 H10 0.9300 . ?
C11 C12 1.369(3) . ?
C11 H11 0.9300 . ?
C12 C13 1.384(3) . ?
C12 H12 0.9300 . ?
C13 C14 1.385(2) . ?
C13 H13 0.9300 . ?
C14 C15 1.509(2) . ?
C15 N2 1.472(2) . ?
C15 C16 1.536(2) . ?
C15 H15 0.9800 . ?
C16 C17 1.504(2) . ?
C16 H16A 0.9700 . ?
C16 H16B 0.9700 . ?
C17 O1 1.191(2) . ?
C17 O2 1.333(2) . ?
O2 C18 1.470(3) . ?
O2 C18D 1.515(7) . ?
C18 C19 1.486(7) . ?
C18 H18A 0.9700 . ?
C18 H18B 0.9700 . ?
C19 H19A 0.9600 . ?
C19 H19B 0.9600 . ?
C19 H19C 0.9600 . ?
C18D C19D 1.484(15) . ?
C18D H18C 0.9700 . ?
C18D H18D 0.9700 . ?
C19D H19D 0.9600 . ?
C19D H19E 0.9600 . ?
C19D H19F 0.9600 . ?

loop_
_geom_torsion_atom_site_label_1
_geom_torsion_atom_site_label_2
_geom_torsion_atom_site_label_3
_geom_torsion_atom_site_label_4
_geom_torsion
_geom_torsion_site_symmetry_1
_geom_torsion_site_symmetry_2
_geom_torsion_site_symmetry_3
_geom_torsion_site_symmetry_4
_geom_torsion_publ_flag
C6 C1 C2 C3 0.7(2) . . . . ?
S1 C1 C2 C3 -174.66(13) . . . . ?
C1 C2 C3 C4 1.1(2) . . . . ?
C1 C2 C3 C7 178.98(16) . . . . ?
C2 C3 C4 C5 -1.2(3) . . . . ?
C7 C3 C4 C5 -179.16(17) . . . . ?
C3 C4 C5 C6 -0.3(3) . . . . ?
C4 C5 C6 C1 2.1(3) . . . . ?
C4 C5 C6 N1 177.10(15) . . . . ?
C2 C1 C6 C5 -2.2(2) . . . . ?
S1 C1 C6 C5 173.69(12) . . . . ?
C2 C1 C6 N1 -178.02(14) . . . . ?
S1 C1 C6 N1 -2.09(17) . . . . ?
C14 C9 C10 C11 -0.7(2) . . . . ?
N1 C9 C10 C11 175.01(15) . . . . ?
C9 C10 C11 C12 -0.1(3) . . . . ?
C10 C11 C12 C13 0.6(3) . . . . ?
C11 C12 C13 C14 -0.3(3) . . . . ?
C12 C13 C14 C9 -0.5(2) . . . . ?
C12 C13 C14 C15 179.30(16) . . . . ?
C10 C9 C14 C13 1.0(2) . . . . ?
N1 C9 C14 C13 -175.03(14) . . . . ?
C10 C9 C14 C15 -178.80(14) . . . . ?
N1 C9 C14 C15 5.1(2) . . . . ?
C13 C14 C15 N2 140.58(16) . . . . ?
C9 C14 C15 N2 -39.59(19) . . . . ?
C13 C14 C15 C16 -97.06(18) . . . . ?
C9 C14 C15 C16 82.77(17) . . . . ?
N2 C15 C16 C17 -55.19(18) . . . . ?
C14 C15 C16 C17 -178.52(14) . . . . ?
C15 C16 C17 O1 108.4(2) . . . . ?
C15 C16 C17 O2 -71.62(19) . . . . ?
N2 C8 N1 C6 172.88(15) . . . . ?
S1 C8 N1 C6 -8.48(16) . . . . ?
N2 C8 N1 C9 -28.9(2) . . . . ?
S1 C8 N1 C9 149.72(11) . . . . ?
C5 C6 N1 C8 -168.43(16) . . . . ?
C1 C6 N1 C8 6.88(19) . . . . ?
C5 C6 N1 C9 36.8(2) . . . . ?
C1 C6 N1 C9 -147.87(15) . . . . ?
C14 C9 N1 C8 28.02(18) . . . . ?
C10 C9 N1 C8 -147.90(16) . . . . ?
C14 C9 N1 C6 -177.56(14) . . . . ?
C10 C9 N1 C6 6.5(2) . . . . ?
N1 C8 N2 C15 -7.4(2) . . . . ?
S1 C8 N2 C15 174.08(11) . . . . ?
C14 C15 N2 C8 40.19(18) . . . . ?
C16 C15 N2 C8 -82.66(16) . . . . ?
O1 C17 O2 C18 -5.5(4) . . . . ?
C16 C17 O2 C18 174.5(2) . . . . ?
O1 C17 O2 C18D 9.9(5) . . . . ?
C16 C17 O2 C18D -170.1(4) . . . . ?
C2 C1 S1 C8 173.38(15) . . . . ?
C6 C1 S1 C8 -2.32(13) . . . . ?
N2 C8 S1 C1 -175.22(14) . . . . ?
N1 C8 S1 C1 6.08(12) . . . . ?
C17 O2 C18 C19 97.6(5) . . . . ?
C17 O2 C18D C19D 169.6(10) . . . . ?
